data_1542756
loop_
_publ_author_name
'Guo, Wenzhen'
'Ma, Fengle'
'Zheng, Wenjun'

_publ_section_title
;
 1,3,7,9-Tetrakis[2,6-bis(1-methylethyl)phenyl]-2,2,8,8-tetraphenyl-5,10-dithia-1,3,7,9-tetraaza-2,8-disila-4,6-digermadispiro[3.1.3.1]decane
 acetonitrile monosolvate
;
_journal_coeditor_code SJ4006
_journal_issue 2
_journal_name_full IUCrData
_journal_page_first x160299
_journal_paper_doi 10.1107/S2414314616002996
_journal_volume 1
_journal_year 2016
_chemical_formula_iupac 'C72 H88 Ge2 N4 S2 Si2, C2 H3 N'
_chemical_formula_moiety 'C72 H88 Ge2 N4 S2 Si2, C2 H3 N'
_chemical_formula_sum 'C74 H91 Ge2 N5 S2 Si2'
_chemical_formula_weight 1316.00
_chemical_melting_point 320
_chemical_name_common '[\h2(N,N)-Ph2Si(DippN)2Ge(\m-S)]2'
_chemical_name_systematic
'1,3,7,9-Tetrakis[2,6-bis(1-methylethyl)phenyl]-2,2,8,8-tetraphenyl-5,10-dithia-1,3,7,9-tetraaza-2,8-disila-4,6-digermadispiro[3.1.3.1]decane acetonitrile monosolvate'
_space_group_IT_number 2
_symmetry_cell_setting triclinic
_symmetry_space_group_name_Hall '-P 1'
_symmetry_space_group_name_H-M 'P -1'
_atom_sites_solution_hydrogens geom
_atom_sites_solution_primary direct
_atom_sites_solution_secondary difmap
_audit_creation_method SHELXL-97
_cell_angle_alpha 64.297(4)
_cell_angle_beta 82.371(4)
_cell_angle_gamma 85.629(4)
_cell_formula_units_Z 1
_cell_length_a 11.0447(5)
_cell_length_b 13.4587(6)
_cell_length_c 13.9291(6)
_cell_measurement_reflns_used 3142
_cell_measurement_temperature 153(2)
_cell_measurement_theta_max 27.013
_cell_measurement_theta_min 2.237
_cell_volume 1848.74(16)
_computing_cell_refinement
;
CrysAlis PRO (Agilent, 2012)
;
_computing_data_collection
;
CrysAlis PRO (Agilent, 2012)
;
_computing_data_reduction
;
CrysAlis PRO (Agilent, 2012)
;
_computing_molecular_graphics
;
SHELXTL (Sheldrick, 2008)
;
_computing_publication_material
;
publCIF (Westrip, 2010)
;
_computing_structure_refinement
;
SHELXL2014 (Sheldrick, 2015)
;
_computing_structure_solution
;
SHELXS97 (Sheldrick, 2008)
;
_diffrn_ambient_temperature 153(2)
_diffrn_measured_fraction_theta_full 0.999
_diffrn_measured_fraction_theta_max 0.999
_diffrn_measurement_device_type 'Agilent SuperNova Dual Source diffractometer with an Eos detector'
_diffrn_measurement_method '\w scans'
_diffrn_radiation_monochromator graphite
_diffrn_radiation_source 'fine-focus sealed tube'
_diffrn_radiation_type MoK\a
_diffrn_radiation_wavelength 0.71073
_diffrn_reflns_av_R_equivalents 0.0374
_diffrn_reflns_av_sigmaI/netI 0.0514
_diffrn_reflns_limit_h_max 13
_diffrn_reflns_limit_h_min -13
_diffrn_reflns_limit_k_max 16
_diffrn_reflns_limit_k_min -16
_diffrn_reflns_limit_l_max 16
_diffrn_reflns_limit_l_min -14
_diffrn_reflns_number 13757
_diffrn_reflns_theta_full 25.65
_diffrn_reflns_theta_max 25.65
_diffrn_reflns_theta_min 2.72
_diffrn_standards_decay_% 0
_diffrn_standards_interval_count 1
_diffrn_standards_number 5839
_exptl_absorpt_coefficient_mu 0.944
_exptl_absorpt_correction_T_max 0.9033
_exptl_absorpt_correction_T_min 0.8714
_exptl_absorpt_correction_type multi-scan
_exptl_absorpt_process_details
;
(CrysAlis PRO; Agilent, 2012)
;
_exptl_crystal_colour colorless
_exptl_crystal_density_diffrn 1.182
_exptl_crystal_density_method 'not measured'
_exptl_crystal_description block
_exptl_crystal_F_000 694
_exptl_crystal_size_max 0.15
_exptl_crystal_size_mid 0.13
_exptl_crystal_size_min 0.11
_refine_diff_density_max 0.750
_refine_diff_density_min -0.378
_refine_ls_extinction_method none
_refine_ls_goodness_of_fit_ref 1.075
_refine_ls_hydrogen_treatment constr
_refine_ls_matrix_type full
_refine_ls_number_parameters 405
_refine_ls_number_reflns 7010
_refine_ls_number_restraints 5
_refine_ls_restrained_S_all 1.079
_refine_ls_R_factor_all 0.0678
_refine_ls_R_factor_gt 0.0460
_refine_ls_shift/su_max 0.001
_refine_ls_shift/su_mean 0.000
_refine_ls_structure_factor_coef Fsqd
_refine_ls_weighting_details 'calc w=1/[\s^2^(Fo^2^)+(0.0660P)^2^+1.4505P] where P=(Fo^2^+2Fc^2^)/3'
_refine_ls_weighting_scheme calc
_refine_ls_wR_factor_gt 0.1238
_refine_ls_wR_factor_ref 0.1375
_reflns_number_gt 5534
_reflns_number_total 7010
_reflns_threshold_expression I>2\s(I)
_cod_data_source_file sj4006sup1.cif
_cod_data_source_block I
_cod_original_cell_volume 1848.74(14)
_cod_database_code 1542756

loop_
_symmetry_equiv_pos_as_xyz
'x, y, z'
'-x, -y, -z'

loop_
_atom_site_type_symbol
_atom_site_label
_atom_site_fract_x
_atom_site_fract_y
_atom_site_fract_z
_atom_site_U_iso_or_equiv
_atom_site_adp_type
_atom_site_calc_flag
_atom_site_refinement_flags
_atom_site_occupancy
_atom_site_symmetry_multiplicity
C C1 0.5999(3) 0.8105(3) 0.8258(3) 0.0343(8) Uani d . 1 1
C C2 0.7166(4) 0.8406(3) 0.8332(3) 0.0432(9) Uani d . 1 1
C C3 0.7231(5) 0.9309(4) 0.8568(4) 0.0664(13) Uani d . 1 1
H H3 0.7992 0.9523 0.8620 0.080 Uiso calc R 1 1
C C4 0.6212(6) 0.9890(4) 0.8726(4) 0.0758(15) Uani d . 1 1
H H4 0.6284 1.0488 0.8880 0.091 Uiso calc R 1 1
C C5 0.5104(5) 0.9585(4) 0.8656(4) 0.0649(13) Uani d . 1 1
H H5 0.4415 0.9978 0.8770 0.078 Uiso calc R 1 1
C C6 0.4960(4) 0.8698(3) 0.8419(3) 0.0455(9) Uani d . 1 1
C C7 0.3688(4) 0.8415(3) 0.8343(3) 0.0526(10) Uani d . 1 1
H H7 0.3753 0.7737 0.8239 0.063 Uiso calc R 1 1
C C8 0.3135(5) 0.9325(4) 0.7373(4) 0.0771(15) Uani d . 1 1
H H8A 0.3124 1.0014 0.7425 0.116 Uiso calc R 1 1
H H8B 0.2316 0.9138 0.7364 0.116 Uiso calc R 1 1
H H8C 0.3621 0.9390 0.6724 0.116 Uiso calc R 1 1
C C9 0.2836(5) 0.8191(5) 0.9380(5) 0.0907(19) Uani d . 1 1
H H9A 0.2061 0.7952 0.9328 0.136 Uiso calc R 1 1
H H9B 0.2721 0.8855 0.9481 0.136 Uiso calc R 1 1
H H9C 0.3195 0.7627 0.9979 0.136 Uiso calc R 1 1
C C10 0.8328(4) 0.7778(4) 0.8211(3) 0.0529(10) Uani d . 1 1
H H10 0.8167 0.7357 0.7819 0.063 Uiso calc R 1 1
C C11 0.8684(5) 0.6954(4) 0.9310(4) 0.0730(14) Uani d . 1 1
H H11A 0.8005 0.6490 0.9711 0.109 Uiso calc R 1 1
H H11B 0.8902 0.7347 0.9693 0.109 Uiso calc R 1 1
H H11C 0.9368 0.6507 0.9216 0.109 Uiso calc R 1 1
C C12 0.9418(5) 0.8525(5) 0.7581(5) 0.0852(17) Uani d . 1 1
H H12A 1.0091 0.8086 0.7455 0.128 Uiso calc R 1 1
H H12B 0.9655 0.8884 0.7988 0.128 Uiso calc R 1 1
H H12C 0.9187 0.9069 0.6907 0.128 Uiso calc R 1 1
C C13 0.6486(4) 0.4640(3) 0.7428(3) 0.0407(8) Uani d . 1 1
C C14 0.5671(4) 0.3995(4) 0.7257(4) 0.0573(11) Uani d . 1 1
C C15 0.6130(6) 0.3145(5) 0.7004(6) 0.0928(19) Uani d . 1 1
H H15 0.5597 0.2724 0.6876 0.111 Uiso calc R 1 1
C C16 0.7335(8) 0.2918(6) 0.6940(7) 0.117(3) Uani d . 1 1
H H16 0.7626 0.2342 0.6768 0.140 Uiso calc R 1 1
C C17 0.8142(6) 0.3521(5) 0.7124(5) 0.0923(19) Uani d . 1 1
H H17 0.8972 0.3347 0.7076 0.111 Uiso calc R 1 1
C C18 0.7741(4) 0.4396(3) 0.7384(4) 0.0558(11) Uani d . 1 1
C C19 0.4309(5) 0.4185(5) 0.7355(5) 0.0757(15) Uani d . 1 1
H H19 0.4156 0.4803 0.7553 0.091 Uiso calc R 1 1
C C20 0.3639(9) 0.3199(7) 0.8245(8) 0.170(5) Uani d . 1 1
H H20A 0.3710 0.2591 0.8054 0.254 Uiso calc R 1 1
H H20B 0.2792 0.3393 0.8342 0.254 Uiso calc R 1 1
H H20C 0.3993 0.2992 0.8901 0.254 Uiso calc R 1 1
C C21 0.3781(7) 0.4528(9) 0.6297(7) 0.151(4) Uani d . 1 1
H H21A 0.4010 0.3988 0.6024 0.227 Uiso calc R 1 1
H H21B 0.4095 0.5231 0.5789 0.227 Uiso calc R 1 1
H H21C 0.2907 0.4580 0.6411 0.227 Uiso calc R 1 1
C C22 0.8674(4) 0.4998(4) 0.7626(4) 0.0694(14) Uani d . 1 1
H H22 0.8293 0.5689 0.7602 0.083 Uiso calc R 1 1
C C23 0.9825(6) 0.5286(7) 0.6815(6) 0.135(3) Uani d . 1 1
H H23A 1.0348 0.4643 0.6977 0.203 Uiso calc R 1 1
H H23B 1.0252 0.5858 0.6857 0.203 Uiso calc R 1 1
H H23C 0.9596 0.5535 0.6105 0.203 Uiso calc R 1 1
C C24 0.9062(5) 0.4330(5) 0.8741(5) 0.0804(15) Uani d . 1 1
H H24A 0.9575 0.4766 0.8906 0.121 Uiso calc R 1 1
H H24B 0.9505 0.3679 0.8765 0.121 Uiso calc R 1 1
H H24C 0.8350 0.4121 0.9257 0.121 Uiso calc R 1 1
C C25 0.7362(3) 0.7545(3) 0.5812(3) 0.0386(8) Uani d . 1 1
C C26 0.7889(4) 0.8533(4) 0.5569(3) 0.0545(11) Uani d . 1 1
H H26 0.7620 0.8915 0.5978 0.065 Uiso calc R 1 1
C C27 0.8806(5) 0.8973(5) 0.4733(4) 0.0737(15) Uani d . 1 1
H H27 0.9140 0.9646 0.4584 0.088 Uiso calc R 1 1
C C28 0.9219(5) 0.8424(5) 0.4131(4) 0.0829(17) Uani d . 1 1
H H28 0.9851 0.8708 0.3581 0.100 Uiso calc R 1 1
C C29 0.8699(6) 0.7446(5) 0.4338(4) 0.0883(19) Uani d . 1 1
H H29 0.8971 0.7076 0.3918 0.106 Uiso calc R 1 1
C C30 0.7771(5) 0.7006(4) 0.5170(3) 0.0645(13) Uani d . 1 1
H H30 0.7420 0.6347 0.5299 0.077 Uiso calc R 1 1
C C31 0.4652(3) 0.7543(3) 0.6081(3) 0.0380(8) Uani d . 1 1
C C32 0.3480(4) 0.7169(4) 0.6525(3) 0.0536(10) Uani d . 1 1
H H32 0.3362 0.6614 0.7219 0.064 Uiso calc R 1 1
C C33 0.2480(4) 0.7609(4) 0.5951(4) 0.0670(13) Uani d . 1 1
H H33 0.1702 0.7349 0.6262 0.080 Uiso calc R 1 1
C C34 0.2645(5) 0.8431(4) 0.4920(4) 0.0695(14) Uani d . 1 1
H H34 0.1976 0.8722 0.4536 0.083 Uiso calc R 1 1
C C35 0.3779(5) 0.8816(4) 0.4464(4) 0.0703(14) Uani d . 1 1
H H35 0.3886 0.9373 0.3770 0.084 Uiso calc R 1 1
C C36 0.4777(4) 0.8376(3) 0.5037(3) 0.0528(10) Uani d . 1 1
H H36 0.5550 0.8643 0.4716 0.063 Uiso calc R 1 1
C C38 -0.0273(16) -0.0191(14) 0.9955(15) 0.128(6) Uani d PD 0.50 1
H H38A -0.1136 -0.0196 0.9925 0.193 Uiso d PRD 0.50 1
H H38B 0.0120 -0.0783 0.9814 0.193 Uiso d PRD 0.50 1
H H38C -0.0128 -0.0286 1.0654 0.193 Uiso d PRD 0.50 1
Ge Ge1 0.55890(3) 0.57094(3) 0.88889(3) 0.03020(13) Uani d . 1 1
N N1 0.5904(3) 0.7178(2) 0.8016(2) 0.0311(6) Uani d . 1 1
N N2 0.6031(3) 0.5576(2) 0.7626(2) 0.0343(6) Uani d . 1 1
N N3 0.1041(12) 0.1467(8) 0.8636(8) 0.114(4) Uani d PD 0.50 1
S S1 0.36302(8) 0.52913(8) 0.95938(7) 0.0412(2) Uani d . 1 1
Si Si1 0.60204(9) 0.69914(7) 0.68380(7) 0.0309(2) Uani d . 1 1
C C37 0.0482(11) 0.0770(9) 0.9190(9) 0.158(9) Uani d PD 0.50 1

loop_
_atom_site_aniso_label
_atom_site_aniso_U_11
_atom_site_aniso_U_22
_atom_site_aniso_U_33
_atom_site_aniso_U_12
_atom_site_aniso_U_13
_atom_site_aniso_U_23
C1 0.045(2) 0.0297(17) 0.0255(16) -0.0063(15) -0.0003(14) -0.0094(13)
C2 0.051(2) 0.044(2) 0.0345(19) -0.0137(17) -0.0031(17) -0.0147(16)
C3 0.081(4) 0.063(3) 0.067(3) -0.026(3) -0.012(3) -0.033(2)
C4 0.106(5) 0.057(3) 0.081(4) -0.011(3) -0.008(3) -0.046(3)
C5 0.087(4) 0.048(3) 0.067(3) 0.003(2) 0.000(3) -0.034(2)
C6 0.058(3) 0.037(2) 0.0371(19) -0.0023(17) 0.0035(17) -0.0134(16)
C7 0.046(3) 0.041(2) 0.062(3) 0.0037(18) 0.0064(19) -0.0183(19)
C8 0.066(4) 0.063(3) 0.091(4) 0.009(3) -0.019(3) -0.021(3)
C9 0.079(4) 0.081(4) 0.092(4) -0.005(3) 0.036(3) -0.030(3)
C10 0.045(2) 0.066(3) 0.052(2) -0.016(2) -0.0043(19) -0.027(2)
C11 0.066(3) 0.071(3) 0.080(3) 0.000(3) -0.024(3) -0.026(3)
C12 0.058(3) 0.113(5) 0.085(4) -0.036(3) 0.006(3) -0.041(3)
C13 0.050(2) 0.0343(19) 0.0366(19) -0.0032(16) 0.0024(16) -0.0155(15)
C14 0.066(3) 0.052(2) 0.063(3) -0.009(2) 0.000(2) -0.035(2)
C15 0.104(5) 0.081(4) 0.130(5) 0.001(3) -0.014(4) -0.078(4)
C16 0.124(7) 0.102(5) 0.170(8) 0.028(5) -0.019(5) -0.105(6)
C17 0.073(4) 0.089(4) 0.126(5) 0.025(3) -0.004(4) -0.063(4)
C18 0.050(3) 0.048(2) 0.065(3) 0.0047(19) 0.001(2) -0.023(2)
C19 0.065(3) 0.091(4) 0.098(4) -0.026(3) 0.003(3) -0.065(3)
C20 0.151(8) 0.147(7) 0.220(11) -0.093(6) 0.100(8) -0.107(8)
C21 0.083(5) 0.271(11) 0.178(8) 0.031(6) -0.054(5) -0.162(9)
C22 0.041(3) 0.057(3) 0.097(4) 0.002(2) -0.007(2) -0.021(3)
C23 0.058(4) 0.160(7) 0.119(6) -0.027(4) 0.002(4) 0.005(5)
C24 0.060(3) 0.090(4) 0.093(4) 0.004(3) -0.009(3) -0.041(3)
C25 0.037(2) 0.042(2) 0.0282(17) -0.0048(15) 0.0030(14) -0.0084(15)
C26 0.056(3) 0.062(3) 0.040(2) -0.023(2) 0.0070(19) -0.0171(19)
C27 0.064(3) 0.091(4) 0.052(3) -0.044(3) 0.007(2) -0.015(3)
C28 0.053(3) 0.112(5) 0.050(3) -0.017(3) 0.020(2) -0.008(3)
C29 0.097(5) 0.101(4) 0.051(3) 0.011(4) 0.028(3) -0.030(3)
C30 0.080(4) 0.060(3) 0.047(2) -0.011(2) 0.020(2) -0.023(2)
C31 0.040(2) 0.0387(19) 0.0339(18) -0.0034(15) -0.0050(15) -0.0139(15)
C32 0.042(2) 0.059(3) 0.050(2) -0.0059(19) -0.0017(19) -0.015(2)
C33 0.037(3) 0.079(3) 0.085(4) -0.005(2) -0.009(2) -0.034(3)
C34 0.059(3) 0.086(4) 0.070(3) 0.012(3) -0.032(3) -0.034(3)
C35 0.070(4) 0.078(3) 0.046(3) 0.008(3) -0.019(2) -0.009(2)
C36 0.048(3) 0.061(3) 0.038(2) -0.004(2) -0.0073(18) -0.0090(19)
C38 0.085(13) 0.118(15) 0.194(19) -0.046(10) -0.002(13) -0.074(13)
Ge1 0.0324(2) 0.0288(2) 0.02414(18) -0.00556(14) 0.00189(13) -0.00704(14)
N1 0.0337(16) 0.0311(14) 0.0255(13) -0.0047(11) 0.0001(11) -0.0096(11)
N2 0.0418(18) 0.0314(15) 0.0276(14) -0.0092(12) 0.0045(12) -0.0116(12)
N3 0.185(14) 0.074(7) 0.072(7) -0.027(8) 0.007(7) -0.023(5)
S1 0.0318(5) 0.0476(5) 0.0295(4) -0.0063(4) -0.0011(4) -0.0027(4)
Si1 0.0323(5) 0.0330(5) 0.0241(4) -0.0062(4) 0.0015(4) -0.0094(4)
C37 0.20(2) 0.103(16) 0.16(2) -0.043(15) 0.008(18) -0.046(14)

loop_
_atom_type_symbol
_atom_type_description
_atom_type_scat_dispersion_real
_atom_type_scat_dispersion_imag
_atom_type_scat_source
C C 0.0033 0.0016 'International Tables Vol C Tables 4.2.6.8 and 6.1.1.4'
H H 0.0000 0.0000 'International Tables Vol C Tables 4.2.6.8 and 6.1.1.4'
Ge Ge 0.1547 1.8001 'International Tables Vol C Tables 4.2.6.8 and 6.1.1.4'
N N 0.0061 0.0033 'International Tables Vol C Tables 4.2.6.8 and 6.1.1.4'
S S 0.1246 0.1234 'International Tables Vol C Tables 4.2.6.8 and 6.1.1.4'
Si Si 0.0817 0.0704 'International Tables Vol C Tables 4.2.6.8 and 6.1.1.4'

loop_
_geom_angle_atom_site_label_1
_geom_angle_atom_site_label_2
_geom_angle_atom_site_label_3
_geom_angle_site_symmetry_1
_geom_angle_site_symmetry_3
_geom_angle
C6 C1 C2 . . 120.3(3)
C6 C1 N1 . . 121.0(3)
C2 C1 N1 . . 118.7(3)
C3 C2 C1 . . 117.5(4)
C3 C2 C10 . . 119.2(4)
C1 C2 C10 . . 123.3(3)
C4 C3 C2 . . 122.3(5)
C4 C3 H3 . . 118.9
C2 C3 H3 . . 118.9
C5 C4 C3 . . 119.3(4)
C5 C4 H4 . . 120.3
C3 C4 H4 . . 120.3
C4 C5 C6 . . 122.1(5)
C4 C5 H5 . . 119.0
C6 C5 H5 . . 119.0
C5 C6 C1 . . 118.6(4)
C5 C6 C7 . . 118.9(4)
C1 C6 C7 . . 122.5(3)
C6 C7 C9 . . 111.8(4)
C6 C7 C8 . . 111.4(4)
C9 C7 C8 . . 110.4(4)
C6 C7 H7 . . 107.7
C9 C7 H7 . . 107.7
C8 C7 H7 . . 107.7
C7 C8 H8A . . 109.5
C7 C8 H8B . . 109.5
H8A C8 H8B . . 109.5
C7 C8 H8C . . 109.5
H8A C8 H8C . . 109.5
H8B C8 H8C . . 109.5
C7 C9 H9A . . 109.5
C7 C9 H9B . . 109.5
H9A C9 H9B . . 109.5
C7 C9 H9C . . 109.5
H9A C9 H9C . . 109.5
H9B C9 H9C . . 109.5
C2 C10 C11 . . 110.7(4)
C2 C10 C12 . . 113.7(4)
C11 C10 C12 . . 109.0(4)
C2 C10 H10 . . 107.7
C11 C10 H10 . . 107.7
C12 C10 H10 . . 107.7
C10 C11 H11A . . 109.5
C10 C11 H11B . . 109.5
H11A C11 H11B . . 109.5
C10 C11 H11C . . 109.5
H11A C11 H11C . . 109.5
H11B C11 H11C . . 109.5
C10 C12 H12A . . 109.5
C10 C12 H12B . . 109.5
H12A C12 H12B . . 109.5
C10 C12 H12C . . 109.5
H12A C12 H12C . . 109.5
H12B C12 H12C . . 109.5
C18 C13 C14 . . 120.5(4)
C18 C13 N2 . . 119.6(3)
C14 C13 N2 . . 119.9(4)
C15 C14 C13 . . 119.1(5)
C15 C14 C19 . . 118.5(5)
C13 C14 C19 . . 122.4(4)
C16 C15 C14 . . 120.9(6)
C16 C15 H15 . . 119.6
C14 C15 H15 . . 119.6
C15 C16 C17 . . 121.0(5)
C15 C16 H16 . . 119.5
C17 C16 H16 . . 119.5
C16 C17 C18 . . 121.2(6)
C16 C17 H17 . . 119.4
C18 C17 H17 . . 119.4
C13 C18 C17 . . 117.3(5)
C13 C18 C22 . . 124.1(4)
C17 C18 C22 . . 118.6(5)
C14 C19 C21 . . 112.4(5)
C14 C19 C20 . . 112.5(6)
C21 C19 C20 . . 110.9(6)
C14 C19 H19 . . 106.8
C21 C19 H19 . . 106.8
C20 C19 H19 . . 106.8
C19 C20 H20A . . 109.5
C19 C20 H20B . . 109.5
H20A C20 H20B . . 109.5
C19 C20 H20C . . 109.5
H20A C20 H20C . . 109.5
H20B C20 H20C . . 109.5
C19 C21 H21A . . 109.5
C19 C21 H21B . . 109.5
H21A C21 H21B . . 109.5
C19 C21 H21C . . 109.5
H21A C21 H21C . . 109.5
H21B C21 H21C . . 109.5
C18 C22 C24 . . 111.4(4)
C18 C22 C23 . . 113.1(5)
C24 C22 C23 . . 108.3(5)
C18 C22 H22 . . 107.9
C24 C22 H22 . . 107.9
C23 C22 H22 . . 107.9
C22 C23 H23A . . 109.5
C22 C23 H23B . . 109.5
H23A C23 H23B . . 109.5
C22 C23 H23C . . 109.5
H23A C23 H23C . . 109.5
H23B C23 H23C . . 109.5
C22 C24 H24A . . 109.5
C22 C24 H24B . . 109.5
H24A C24 H24B . . 109.5
C22 C24 H24C . . 109.5
H24A C24 H24C . . 109.5
H24B C24 H24C . . 109.5
C26 C25 C30 . . 117.4(4)
C26 C25 Si1 . . 123.3(3)
C30 C25 Si1 . . 118.8(3)
C25 C26 C27 . . 121.9(4)
C25 C26 H26 . . 119.0
C27 C26 H26 . . 119.0
C28 C27 C26 . . 120.0(5)
C28 C27 H27 . . 120.0
C26 C27 H27 . . 120.0
C27 C28 C29 . . 119.7(4)
C27 C28 H28 . . 120.2
C29 C28 H28 . . 120.2
C28 C29 C30 . . 120.5(5)
C28 C29 H29 . . 119.7
C30 C29 H29 . . 119.7
C29 C30 C25 . . 120.4(5)
C29 C30 H30 . . 119.8
C25 C30 H30 . . 119.8
C32 C31 C36 . . 117.0(4)
C32 C31 Si1 . . 122.5(3)
C36 C31 Si1 . . 120.4(3)
C31 C32 C33 . . 121.2(4)
C31 C32 H32 . . 119.4
C33 C32 H32 . . 119.4
C34 C33 C32 . . 119.9(4)
C34 C33 H33 . . 120.0
C32 C33 H33 . . 120.0
C35 C34 C33 . . 120.3(4)
C35 C34 H34 . . 119.9
C33 C34 H34 . . 119.9
C34 C35 C36 . . 119.8(4)
C34 C35 H35 . . 120.1
C36 C35 H35 . . 120.1
C35 C36 C31 . . 121.8(4)
C35 C36 H36 . . 119.1
C31 C36 H36 . . 119.1
C38 C38 C37 2_557 2_557 97(3)
C38 C38 C37 2_557 . 47(2)
C37 C38 C37 2_557 . 144.4(16)
C38 C38 H38A 2_557 . 140.5
C37 C38 H38A 2_557 . 85.0
C37 C38 H38A . . 121.2
C38 C38 H38B 2_557 . 110.0
C37 C38 H38B 2_557 . 89.8
C37 C38 H38B . . 101.7
H38A C38 H38B . . 109.5
C38 C38 H38C 2_557 . 58.0
C37 C38 H38C 2_557 . 39.9
C37 C38 H38C . . 104.9
H38A C38 H38C . . 109.5
H38B C38 H38C . . 109.5
N2 Ge1 N1 . . 82.41(12)
N2 Ge1 S1 . 2_667 124.77(9)
N1 Ge1 S1 . 2_667 125.33(9)
N2 Ge1 S1 . . 114.90(10)
N1 Ge1 S1 . . 116.58(9)
S1 Ge1 S1 2_667 . 94.97(3)
N2 Ge1 Si1 . . 41.47(9)
N1 Ge1 Si1 . . 41.92(8)
S1 Ge1 Si1 2_667 . 146.78(4)
S1 Ge1 Si1 . . 118.22(3)
C1 N1 Si1 . . 135.0(2)
C1 N1 Ge1 . . 131.7(2)
Si1 N1 Ge1 . . 93.30(12)
C13 N2 Si1 . . 133.6(2)
C13 N2 Ge1 . . 131.2(2)
Si1 N2 Ge1 . . 93.92(13)
Ge1 S1 Ge1 2_667 . 85.03(3)
N2 Si1 N1 . . 88.31(13)
N2 Si1 C25 . . 116.31(15)
N1 Si1 C25 . . 119.45(15)
N2 Si1 C31 . . 114.79(15)
N1 Si1 C31 . . 113.02(15)
C25 Si1 C31 . . 104.96(16)
N2 Si1 Ge1 . . 44.61(9)
N1 Si1 Ge1 . . 44.78(9)
C25 Si1 Ge1 . . 138.43(12)
C31 Si1 Ge1 . . 116.59(12)
N3 C37 C38 . 2_557 144.0(16)
N3 C37 C38 . . 179.4(4)
C38 C37 C38 2_557 . 35.6(16)

loop_
_geom_bond_atom_site_label_1
_geom_bond_atom_site_label_2
_geom_bond_site_symmetry_2
_geom_bond_distance
C1 C6 . 1.397(5)
C1 C2 . 1.410(5)
C1 N1 . 1.441(4)
C2 C3 . 1.399(6)
C2 C10 . 1.513(6)
C3 C4 . 1.368(7)
C3 H3 . 0.9300
C4 C5 . 1.349(7)
C4 H4 . 0.9300
C5 C6 . 1.395(6)
C5 H5 . 0.9300
C6 C7 . 1.511(6)
C7 C9 . 1.539(6)
C7 C8 . 1.539(6)
C7 H7 . 0.9800
C8 H8A . 0.9600
C8 H8B . 0.9600
C8 H8C . 0.9600
C9 H9A . 0.9600
C9 H9B . 0.9600
C9 H9C . 0.9600
C10 C11 . 1.533(6)
C10 C12 . 1.538(6)
C10 H10 . 0.9800
C11 H11A . 0.9600
C11 H11B . 0.9600
C11 H11C . 0.9600
C12 H12A . 0.9600
C12 H12B . 0.9600
C12 H12C . 0.9600
C13 C18 . 1.400(6)
C13 C14 . 1.405(6)
C13 N2 . 1.444(4)
C14 C15 . 1.380(6)
C14 C19 . 1.505(7)
C15 C16 . 1.343(9)
C15 H15 . 0.9300
C16 C17 . 1.367(9)
C16 H16 . 0.9300
C17 C18 . 1.400(7)
C17 H17 . 0.9300
C18 C22 . 1.514(7)
C19 C21 . 1.524(9)
C19 C20 . 1.525(9)
C19 H19 . 0.9800
C20 H20A . 0.9600
C20 H20B . 0.9600
C20 H20C . 0.9600
C21 H21A . 0.9600
C21 H21B . 0.9600
C21 H21C . 0.9600
C22 C24 . 1.520(7)
C22 C23 . 1.535(8)
C22 H22 . 0.9800
C23 H23A . 0.9600
C23 H23B . 0.9600
C23 H23C . 0.9600
C24 H24A . 0.9600
C24 H24B . 0.9600
C24 H24C . 0.9600
C25 C26 . 1.377(5)
C25 C30 . 1.391(5)
C25 Si1 . 1.864(4)
C26 C27 . 1.383(6)
C26 H26 . 0.9300
C27 C28 . 1.358(8)
C27 H27 . 0.9300
C28 C29 . 1.374(8)
C28 H28 . 0.9300
C29 C30 . 1.388(7)
C29 H29 . 0.9300
C30 H30 . 0.9300
C31 C32 . 1.388(6)
C31 C36 . 1.395(5)
C31 Si1 . 1.877(4)
C32 C33 . 1.391(6)
C32 H32 . 0.9300
C33 C34 . 1.379(7)
C33 H33 . 0.9300
C34 C35 . 1.357(7)
C34 H34 . 0.9300
C35 C36 . 1.388(6)
C35 H35 . 0.9300
C36 H36 . 0.9300
C38 C38 2_557 0.88(3)
C38 C37 2_557 1.11(3)
C38 C37 . 1.495(9)
C38 H38A . 0.9600
C38 H38B . 0.9599
C38 H38C . 0.9600
Ge1 N2 . 1.843(3)
Ge1 N1 . 1.847(3)
Ge1 S1 2_667 2.2050(9)
Ge1 S1 . 2.2590(10)
Ge1 Si1 . 2.6179(9)
N1 Si1 . 1.752(3)
N2 Si1 . 1.738(3)
N3 C37 . 1.091(9)
S1 Ge1 2_667 2.2050(9)
C37 C38 2_557 1.11(3)

loop_
_geom_torsion_atom_site_label_1
_geom_torsion_atom_site_label_2
_geom_torsion_atom_site_label_3
_geom_torsion_atom_site_label_4
_geom_torsion_site_symmetry_1
_geom_torsion_site_symmetry_4
_geom_torsion
C6 C1 C2 C3 . . 0.0(5)
N1 C1 C2 C3 . . 180.0(3)
C6 C1 C2 C10 . . 177.6(3)
N1 C1 C2 C10 . . -2.3(5)
C1 C2 C3 C4 . . 0.1(7)
C10 C2 C3 C4 . . -177.7(4)
C2 C3 C4 C5 . . 0.2(8)
C3 C4 C5 C6 . . -0.5(8)
C4 C5 C6 C1 . . 0.6(7)
C4 C5 C6 C7 . . -179.4(4)
C2 C1 C6 C5 . . -0.3(5)
N1 C1 C6 C5 . . 179.7(3)
C2 C1 C6 C7 . . 179.7(3)
N1 C1 C6 C7 . . -0.4(5)
C5 C6 C7 C9 . . -56.7(5)
C1 C6 C7 C9 . . 123.4(4)
C5 C6 C7 C8 . . 67.3(5)
C1 C6 C7 C8 . . -112.7(4)
C3 C2 C10 C11 . . 81.3(5)
C1 C2 C10 C11 . . -96.3(4)
C3 C2 C10 C12 . . -41.8(5)
C1 C2 C10 C12 . . 140.6(4)
C18 C13 C14 C15 . . -2.5(7)
N2 C13 C14 C15 . . 176.1(4)
C18 C13 C14 C19 . . 176.5(5)
N2 C13 C14 C19 . . -4.8(6)
C13 C14 C15 C16 . . 1.2(10)
C19 C14 C15 C16 . . -177.9(7)
C14 C15 C16 C17 . . 0.1(12)
C15 C16 C17 C18 . . -0.1(12)
C14 C13 C18 C17 . . 2.4(7)
N2 C13 C18 C17 . . -176.2(4)
C14 C13 C18 C22 . . -175.9(4)
N2 C13 C18 C22 . . 5.4(6)
C16 C17 C18 C13 . . -1.2(9)
C16 C17 C18 C22 . . 177.3(6)
C15 C14 C19 C21 . . -64.4(8)
C13 C14 C19 C21 . . 116.5(6)
C15 C14 C19 C20 . . 61.7(7)
C13 C14 C19 C20 . . -117.4(6)
C13 C18 C22 C24 . . 101.9(5)
C17 C18 C22 C24 . . -76.4(6)
C13 C18 C22 C23 . . -135.8(5)
C17 C18 C22 C23 . . 45.9(7)
C30 C25 C26 C27 . . -1.2(7)
Si1 C25 C26 C27 . . -173.6(4)
C25 C26 C27 C28 . . -0.6(8)
C26 C27 C28 C29 . . 1.8(9)
C27 C28 C29 C30 . . -1.2(9)
C28 C29 C30 C25 . . -0.6(9)
C26 C25 C30 C29 . . 1.7(7)
Si1 C25 C30 C29 . . 174.5(4)
C36 C31 C32 C33 . . -0.1(6)
Si1 C31 C32 C33 . . 178.7(3)
C31 C32 C33 C34 . . 0.1(7)
C32 C33 C34 C35 . . -0.3(8)
C33 C34 C35 C36 . . 0.3(8)
C34 C35 C36 C31 . . -0.3(8)
C32 C31 C36 C35 . . 0.1(6)
Si1 C31 C36 C35 . . -178.7(4)
C6 C1 N1 Si1 . . 95.0(4)
C2 C1 N1 Si1 . . -85.0(4)
C6 C1 N1 Ge1 . . -84.3(4)
C2 C1 N1 Ge1 . . 95.7(4)
N2 Ge1 N1 C1 . . -170.0(3)
S1 Ge1 N1 C1 2_667 . -42.3(3)
S1 Ge1 N1 C1 . . 76.0(3)
Si1 Ge1 N1 C1 . . 179.5(4)
N2 Ge1 N1 Si1 . . 10.54(13)
S1 Ge1 N1 Si1 2_667 . 138.19(8)
S1 Ge1 N1 Si1 . . -103.55(10)
C18 C13 N2 Si1 . . 76.5(5)
C14 C13 N2 Si1 . . -102.1(4)
C18 C13 N2 Ge1 . . -86.7(4)
C14 C13 N2 Ge1 . . 94.7(4)
N1 Ge1 N2 C13 . . 157.2(3)
S1 Ge1 N2 C13 2_667 . 29.1(4)
S1 Ge1 N2 C13 . . -87.0(3)
Si1 Ge1 N2 C13 . . 167.9(4)
N1 Ge1 N2 Si1 . . -10.64(13)
S1 Ge1 N2 Si1 2_667 . -138.79(8)
S1 Ge1 N2 Si1 . . 105.20(11)
N2 Ge1 S1 Ge1 . 2_667 132.18(10)
N1 Ge1 S1 Ge1 . 2_667 -133.84(9)
S1 Ge1 S1 Ge1 2_667 2_667 0.0
Si1 Ge1 S1 Ge1 . 2_667 178.67(3)
C13 N2 Si1 N1 . . -156.2(3)
Ge1 N2 Si1 N1 . . 11.13(13)
C13 N2 Si1 C25 . . -34.0(4)
Ge1 N2 Si1 C25 . . 133.41(15)
C13 N2 Si1 C31 . . 89.1(4)
Ge1 N2 Si1 C31 . . -103.53(16)
C13 N2 Si1 Ge1 . . -167.4(4)
C1 N1 Si1 N2 . . 169.4(3)
Ge1 N1 Si1 N2 . . -11.09(13)
C1 N1 Si1 C25 . . 49.9(4)
Ge1 N1 Si1 C25 . . -130.60(15)
C1 N1 Si1 C31 . . -74.3(4)
Ge1 N1 Si1 C31 . . 105.21(15)
C1 N1 Si1 Ge1 . . -179.5(4)
C26 C25 Si1 N2 . . -141.4(3)
C30 C25 Si1 N2 . . 46.3(4)
C26 C25 Si1 N1 . . -37.4(4)
C30 C25 Si1 N1 . . 150.2(3)
C26 C25 Si1 C31 . . 90.6(4)
C30 C25 Si1 C31 . . -81.8(4)
C26 C25 Si1 Ge1 . . -91.1(4)
C30 C25 Si1 Ge1 . . 96.5(3)
C32 C31 Si1 N2 . . 40.0(4)
C36 C31 Si1 N2 . . -141.3(3)
C32 C31 Si1 N1 . . -59.3(4)
C36 C31 Si1 N1 . . 119.4(3)
C32 C31 Si1 C25 . . 168.9(3)
C36 C31 Si1 C25 . . -12.4(4)
C32 C31 Si1 Ge1 . . -9.8(4)
C36 C31 Si1 Ge1 . . 168.9(3)
N1 Ge1 Si1 N2 . . 164.10(19)
S1 Ge1 Si1 N2 2_667 . 81.03(15)
S1 Ge1 Si1 N2 . . -96.56(15)
N2 Ge1 Si1 N1 . . -164.10(19)
S1 Ge1 Si1 N1 2_667 . -83.07(14)
S1 Ge1 Si1 N1 . . 99.34(13)
N2 Ge1 Si1 C25 . . -78.9(2)
N1 Ge1 Si1 C25 . . 85.2(2)
S1 Ge1 Si1 C25 2_667 . 2.1(2)
S1 Ge1 Si1 C25 . . -175.49(18)
N2 Ge1 Si1 C31 . . 99.21(19)
N1 Ge1 Si1 C31 . . -96.68(18)
S1 Ge1 Si1 C31 2_667 . -179.76(13)
S1 Ge1 Si1 C31 . . 2.66(14)
C38 C38 C37 N3 2_557 . 5E1(4)
C37 C38 C37 N3 2_557 . 5E1(4)
C37 C38 C37 C38 2_557 2_557 0.000(8)

_cod_database_fobs_code 1542756
